data_7003100
loop_
_publ_author_name
'Canal, John P.'
'Jennings, Michael'
'Yap, Glenn P. A.'
'Pomeroy, Roland K.'

_publ_section_title
;
 Synthesis and structure of two tetranuclear osmium carbonyl
 isotopomers: a crystallographic isotope effect
;
_journal_issue 10
_journal_name_full 'Dalton Transactions'
_journal_page_first 1375
_journal_page_last 1382
_journal_paper_doi 10.1039/b711872d
_journal_year 2008
_chemical_formula_moiety 'C13 H2 O14 Os4'
_chemical_formula_sum 'C13 H2 O14 Os4'
_chemical_formula_weight 1142.95
_chemical_name_systematic
;
?
;
_space_group_IT_number 14
_symmetry_cell_setting monoclinic
_symmetry_space_group_name_Hall '-P 2yn'
_symmetry_space_group_name_H-M 'P 1 21/n 1'
_atom_sites_solution_hydrogens geom
_atom_sites_solution_primary direct
_atom_sites_solution_secondary difmap
_audit_creation_method SHELXL-97
_cell_angle_alpha 90.00
_cell_angle_beta 97.040(10)
_cell_angle_gamma 90.00
_cell_formula_units_Z 4
_cell_length_a 9.2448(2)
_cell_length_b 14.2439(3)
_cell_length_c 15.2035(4)
_cell_measurement_reflns_used 5872
_cell_measurement_temperature 150(2)
_cell_measurement_theta_max 30.03
_cell_measurement_theta_min 2.55
_cell_volume 1986.93(9)
_computing_cell_refinement 'DENZO-SMN (Otwinowski & Minor, 1997)'
_computing_data_collection 'COLLECT (Nonius, 1997-2001)'
_computing_data_reduction DENZO-SMN
_computing_molecular_graphics 'SHELXTL/PC (Sheldrick, 2001)'
_computing_publication_material SHELXTL/PC
_computing_structure_refinement 'SHELXL-97 (Sheldrick, 1997)'
_computing_structure_solution 'SHELXS-97 (Sheldrick, 1997)'
_diffrn_ambient_temperature 150(2)
_diffrn_measured_fraction_theta_full 0.999
_diffrn_measured_fraction_theta_max 0.999
_diffrn_measurement_device_type 'Nonius Kappa-CCD'
_diffrn_measurement_method '\f scans, and \w scans with \k offsets'
_diffrn_radiation_monochromator graphite
_diffrn_radiation_source 'fine-focus sealed tube'
_diffrn_radiation_type MoK\a
_diffrn_radiation_wavelength 0.71073
_diffrn_reflns_av_R_equivalents 0.121
_diffrn_reflns_av_sigmaI/netI 0.0696
_diffrn_reflns_limit_h_max 11
_diffrn_reflns_limit_h_min -10
_diffrn_reflns_limit_k_max 16
_diffrn_reflns_limit_k_min -16
_diffrn_reflns_limit_l_max 18
_diffrn_reflns_limit_l_min -18
_diffrn_reflns_number 24430
_diffrn_reflns_theta_full 25.03
_diffrn_reflns_theta_max 25.03
_diffrn_reflns_theta_min 2.64
_diffrn_standards_number 0
_exptl_absorpt_coefficient_mu 25.568
_exptl_absorpt_correction_T_max 0.1423
_exptl_absorpt_correction_T_min 0.0538
_exptl_absorpt_correction_type multi-scan
_exptl_absorpt_process_details 'DENZO-SMN (Otwinowski & Minor, 1997)'
_exptl_crystal_colour orange
_exptl_crystal_density_diffrn 3.821
_exptl_crystal_density_method 'not measured'
_exptl_crystal_description block
_exptl_crystal_F_000 1984
_exptl_crystal_size_max 0.28
_exptl_crystal_size_mid 0.25
_exptl_crystal_size_min 0.13
_refine_diff_density_max 3.098
_refine_diff_density_min -2.947
_refine_diff_density_rms 0.466
_refine_ls_extinction_coef 0.00119(7)
_refine_ls_extinction_expression Fc^*^=kFc[1+0.001xFc^2^\l^3^/sin(2\q)]^-1/4^
_refine_ls_extinction_method SHELXL
_refine_ls_goodness_of_fit_ref 1.010
_refine_ls_hydrogen_treatment mixed
_refine_ls_matrix_type full
_refine_ls_number_parameters 152
_refine_ls_number_reflns 3494
_refine_ls_number_restraints 3
_refine_ls_restrained_S_all 1.010
_refine_ls_R_factor_all 0.0597
_refine_ls_R_factor_gt 0.0437
_refine_ls_shift/su_max 0.001
_refine_ls_shift/su_mean 0.000
_refine_ls_structure_factor_coef Fsqd
_refine_ls_weighting_details 'calc w=1/[\s^2^(Fo^2^)+(0.0602P)^2^] where P=(Fo^2^+2Fc^2^)/3'
_refine_ls_weighting_scheme calc
_refine_ls_wR_factor_gt 0.1008
_refine_ls_wR_factor_ref 0.1067
_reflns_number_gt 2791
_reflns_number_total 3494
_reflns_threshold_expression I>2\s(I)
_cod_data_source_file b711872d.txt
_cod_data_source_block 03110
_cod_depositor_comments
;
The following automatic conversions were performed:
'_symmetry_cell_setting' value 'Monoclinic' changed to 'monoclinic'
according to '/home/saulius/struct/CIF-dictionaries/cif_core.dic'
dictionary named 'cif_core.dic' version 2.4.1 from 2010-06-29.

Automatic conversion script
Id: cif_fix_enum 1527 2010-12-29 10:47:43Z saulius 
;
_cod_original_cell_volume 1986.93(8)
_cod_original_sg_symbol_H-M 'P 21/n'
_cod_database_code 7003100

loop_
_symmetry_equiv_pos_as_xyz
'x, y, z'
'-x+1/2, y+1/2, -z+1/2'
'-x, -y, -z'
'x-1/2, -y-1/2, z-1/2'

loop_
_atom_site_label
_atom_site_type_symbol
_atom_site_fract_x
_atom_site_fract_y
_atom_site_fract_z
_atom_site_U_iso_or_equiv
_atom_site_adp_type
_atom_site_occupancy
_atom_site_symmetry_multiplicity
_atom_site_calc_flag
_atom_site_refinement_flags
_atom_site_disorder_assembly
_atom_site_disorder_group
Os1 Os 0.75374(5) 0.80293(4) -0.09968(4) 0.00743(18) Uani 1 1 d D . .
Os2 Os 0.74010(6) 0.84450(4) 0.08910(4) 0.00846(18) Uani 1 1 d D . .
H H 0.693(14) 0.900(9) -0.026(2) 0.013 Uiso 1 1 d D . .
Os3 Os 0.77562(6) 0.65932(4) 0.02998(4) 0.00786(18) Uani 1 1 d . . .
Os4 Os 0.49120(6) 0.73324(4) 0.02781(4) 0.00909(18) Uani 1 1 d . . .
O1 O 0.6948(11) 0.9607(8) -0.2357(7) 0.024(3) Uiso 1 1 d . . .
C1 C 0.7155(14) 0.9050(10) -0.1836(9) 0.011(3) Uiso 1 1 d . . .
O2 O 1.0778(11) 0.8362(8) -0.0798(7) 0.024(3) Uiso 1 1 d . . .
C2 C 0.9565(16) 0.8224(10) -0.0888(10) 0.015(3) Uiso 1 1 d . . .
O3 O 0.7790(12) 0.6617(8) -0.2453(8) 0.031(3) Uiso 1 1 d . . .
C3 C 0.7673(16) 0.7141(11) -0.1898(10) 0.017(3) Uiso 1 1 d . . .
O4 O 0.5779(11) 1.0253(7) 0.1179(7) 0.021(3) Uiso 1 1 d . . .
C4 C 0.6375(17) 0.9575(12) 0.1060(10) 0.021(4) Uiso 1 1 d . . .
O5 O 1.0238(12) 0.9505(8) 0.1272(8) 0.031(3) Uiso 1 1 d . . .
C5 C 0.9206(15) 0.9105(11) 0.1141(10) 0.015(3) Uiso 1 1 d . . .
O6 O 0.7390(12) 0.7742(8) 0.2769(7) 0.030(3) Uiso 1 1 d . . .
C6 C 0.7410(15) 0.8007(10) 0.2078(9) 0.010(3) Uiso 1 1 d . . .
O7 O 1.0750(12) 0.7267(8) 0.1131(7) 0.027(3) Uiso 1 1 d . . .
C7 C 0.9575(15) 0.7130(10) 0.0845(9) 0.013(3) Uiso 1 1 d . . .
O8 O 0.7729(12) 0.5279(9) 0.1903(8) 0.032(3) Uiso 1 1 d . . .
C8 C 0.7704(14) 0.5783(10) 0.1321(9) 0.012(3) Uiso 1 1 d . . .
O9 O 0.9296(10) 0.5300(7) -0.0892(7) 0.019(2) Uiso 1 1 d . . .
C9 C 0.8773(16) 0.5784(11) -0.0420(10) 0.019(4) Uiso 1 1 d . . .
O10 O 0.4706(12) 0.6502(8) 0.2091(7) 0.025(3) Uiso 1 1 d . . .
C10 C 0.4791(14) 0.6829(10) 0.1396(9) 0.007(3) Uiso 1 1 d . . .
O11 O 0.2170(11) 0.6225(8) -0.0421(7) 0.021(3) Uiso 1 1 d . . .
C11 C 0.3225(15) 0.6643(10) -0.0188(10) 0.012(3) Uiso 1 1 d . . .
O12 O 0.3166(11) 0.9068(8) 0.0656(7) 0.025(3) Uiso 1 1 d . . .
C12 C 0.3868(16) 0.8421(11) 0.0522(10) 0.018(4) Uiso 1 1 d . . .
O13 O 0.5366(11) 0.5474(8) -0.0853(7) 0.024(3) Uiso 1 1 d . . .
C13 C 0.5975(13) 0.6013(10) -0.0350(8) 0.005(3) Uiso 1 1 d . . .
O14 O 0.5277(10) 0.7762(7) -0.1006(6) 0.014(2) Uiso 1 1 d D . .
H14 H 0.512(11) 0.835(2) -0.101(9) 0.021 Uiso 1 1 d D . .

loop_
_atom_site_aniso_label
_atom_site_aniso_U_11
_atom_site_aniso_U_22
_atom_site_aniso_U_33
_atom_site_aniso_U_23
_atom_site_aniso_U_13
_atom_site_aniso_U_12
Os1 0.0059(3) 0.0057(3) 0.0118(3) 0.0004(2) 0.0055(2) 0.0008(2)
Os2 0.0065(3) 0.0067(3) 0.0130(3) -0.0022(2) 0.0043(2) 0.0003(2)
Os3 0.0060(3) 0.0051(3) 0.0133(3) 0.0007(2) 0.0046(2) 0.0018(2)
Os4 0.0035(3) 0.0101(4) 0.0148(3) 0.0008(2) 0.0055(2) -0.0001(2)

loop_
_atom_type_symbol
_atom_type_description
_atom_type_scat_dispersion_real
_atom_type_scat_dispersion_imag
_atom_type_scat_source
C C 0.0033 0.0016 'International Tables Vol C Tables 4.2.6.8 and 6.1.1.4'
H H 0.0000 0.0000 'International Tables Vol C Tables 4.2.6.8 and 6.1.1.4'
O O 0.0106 0.0060 'International Tables Vol C Tables 4.2.6.8 and 6.1.1.4'
Os Os -1.2165 7.6030 'International Tables Vol C Tables 4.2.6.8 and 6.1.1.4'

loop_
_geom_angle_atom_site_label_1
_geom_angle_atom_site_label_2
_geom_angle_atom_site_label_3
_geom_angle
_geom_angle_site_symmetry_1
_geom_angle_site_symmetry_3
_geom_angle_publ_flag
C3 Os1 C2 90.5(6) . . ?
C3 Os1 C1 92.8(6) . . ?
C2 Os1 C1 92.7(6) . . ?
C3 Os1 O14 91.6(5) . . ?
C2 Os1 O14 175.0(5) . . ?
C1 Os1 O14 91.8(5) . . ?
C3 Os1 Os3 90.9(5) . . ?
C2 Os1 Os3 93.4(5) . . ?
C1 Os1 Os3 172.9(4) . . ?
O14 Os1 Os3 82.0(3) . . ?
C3 Os1 Os2 149.2(5) . . ?
C2 Os1 Os2 92.6(4) . . ?
C1 Os1 Os2 117.7(4) . . ?
O14 Os1 Os2 83.3(3) . . ?
Os3 Os1 Os2 58.341(19) . . ?
C3 Os1 H 165(3) . . ?
C2 Os1 H 102(4) . . ?
C1 Os1 H 79(3) . . ?
O14 Os1 H 77(4) . . ?
Os3 Os1 H 96(3) . . ?
Os2 Os1 H 40(3) . . ?
C4 Os2 C6 95.4(6) . . ?
C4 Os2 C5 89.7(6) . . ?
C6 Os2 C5 94.0(6) . . ?
C4 Os2 Os3 156.1(5) . . ?
C6 Os2 Os3 90.5(4) . . ?
C5 Os2 Os3 113.0(4) . . ?
C4 Os2 Os4 96.8(5) . . ?
C6 Os2 Os4 92.1(4) . . ?
C5 Os2 Os4 170.6(4) . . ?
Os3 Os2 Os4 59.81(2) . . ?
C4 Os2 Os1 112.5(5) . . ?
C6 Os2 Os1 149.2(4) . . ?
C5 Os2 Os1 98.7(4) . . ?
Os3 Os2 Os1 58.743(19) . . ?
Os4 Os2 Os1 72.52(2) . . ?
C4 Os2 H 73(3) . . ?
C6 Os2 H 166(3) . . ?
C5 Os2 H 94(4) . . ?
Os3 Os2 H 97(3) . . ?
Os4 Os2 H 81(4) . . ?
Os1 Os2 H 40(3) . . ?
C9 Os3 C7 91.2(6) . . ?
C9 Os3 C8 99.3(6) . . ?
C7 Os3 C8 89.9(6) . . ?
C9 Os3 C13 84.3(6) . . ?
C7 Os3 C13 175.1(5) . . ?
C8 Os3 C13 92.9(6) . . ?
C9 Os3 Os2 146.1(5) . . ?
C7 Os3 Os2 67.9(4) . . ?
C8 Os3 Os2 106.6(4) . . ?
C13 Os3 Os2 115.1(4) . . ?
C9 Os3 Os4 137.6(5) . . ?
C7 Os3 Os4 127.9(4) . . ?
C8 Os3 Os4 96.7(4) . . ?
C13 Os3 Os4 55.8(4) . . ?
Os2 Os3 Os4 60.725(19) . . ?
C9 Os3 Os1 92.0(5) . . ?
C7 Os3 Os1 89.8(4) . . ?
C8 Os3 Os1 168.7(4) . . ?
C13 Os3 Os1 88.3(4) . . ?
Os2 Os3 Os1 62.92(2) . . ?
Os4 Os3 Os1 74.69(2) . . ?
C10 Os4 C12 92.7(6) . . ?
C10 Os4 C11 90.2(6) . . ?
C12 Os4 C11 94.7(6) . . ?
C10 Os4 O14 172.0(5) . . ?
C12 Os4 O14 95.0(5) . . ?
C11 Os4 O14 91.2(5) . . ?
C10 Os4 C13 97.8(5) . . ?
C12 Os4 C13 167.5(6) . . ?
C11 Os4 C13 78.6(5) . . ?
O14 Os4 C13 74.7(4) . . ?
C10 Os4 Os3 90.3(4) . . ?
C12 Os4 Os3 143.2(5) . . ?
C11 Os4 Os3 122.0(4) . . ?
O14 Os4 Os3 82.2(3) . . ?
C13 Os4 Os3 44.0(3) . . ?
C10 Os4 Os2 93.0(4) . . ?
C12 Os4 Os2 83.7(5) . . ?
C11 Os4 Os2 176.5(4) . . ?
O14 Os4 Os2 85.8(3) . . ?
C13 Os4 Os2 102.4(3) . . ?
Os3 Os4 Os2 59.464(19) . . ?
O1 C1 Os1 176.2(13) . . ?
O2 C2 Os1 177.6(14) . . ?
O3 C3 Os1 177.9(14) . . ?
O4 C4 Os2 178.4(14) . . ?
O5 C5 Os2 178.2(15) . . ?
O6 C6 Os2 178.6(14) . . ?
O7 C7 Os3 165.9(13) . . ?
O8 C8 Os3 176.3(13) . . ?
O9 C9 Os3 175.3(13) . . ?
O10 C10 Os4 179.1(13) . . ?
O11 C11 Os4 175.8(12) . . ?
O12 C12 Os4 176.8(14) . . ?
O13 C13 Os3 153.3(11) . . ?
O13 C13 Os4 126.1(10) . . ?
Os3 C13 Os4 80.2(5) . . ?
Os4 O14 Os1 108.4(4) . . ?
Os4 O14 H14 104(10) . . ?
Os1 O14 H14 89(7) . . ?

loop_
_geom_bond_atom_site_label_1
_geom_bond_atom_site_label_2
_geom_bond_distance
_geom_bond_site_symmetry_2
_geom_bond_publ_flag
Os1 C3 1.880(15) . ?
Os1 C2 1.882(14) . ?
Os1 C1 1.939(14) . ?
Os1 O14 2.123(9) . ?
Os1 Os3 2.8308(8) . ?
Os1 Os2 2.9484(8) . ?
Os1 H 1.91(9) . ?
Os2 C4 1.902(16) . ?
Os2 C6 1.908(14) . ?
Os2 C5 1.912(15) . ?
Os2 Os3 2.8187(8) . ?
Os2 Os4 2.8546(8) . ?
Os2 H 1.91(9) . ?
Os3 C9 1.913(15) . ?
Os3 C7 1.938(15) . ?
Os3 C8 1.939(14) . ?
Os3 C13 1.993(13) . ?
Os3 Os4 2.8287(7) . ?
Os4 C10 1.861(13) . ?
Os4 C12 1.887(15) . ?
Os4 C11 1.905(14) . ?
Os4 O14 2.111(10) . ?
Os4 C13 2.375(13) . ?
O1 C1 1.120(16) . ?
O2 C2 1.130(17) . ?
O3 C3 1.143(18) . ?
O4 C4 1.137(17) . ?
O5 C5 1.109(17) . ?
O6 C6 1.119(16) . ?
O7 C7 1.137(17) . ?
O8 C8 1.138(17) . ?
O9 C9 1.144(17) . ?
O10 C10 1.166(17) . ?
O11 C11 1.160(17) . ?
O12 C12 1.159(17) . ?
O13 C13 1.176(16) . ?
O14 H14 0.856(18) . ?

loop_
_geom_hbond_atom_site_label_D
_geom_hbond_atom_site_label_H
_geom_hbond_atom_site_label_A
_geom_hbond_distance_DH
_geom_hbond_distance_HA
_geom_hbond_distance_DA
_geom_hbond_angle_DHA
_geom_hbond_site_symmetry_A
O14 H14 O4 0.856(18) 2.156(18) 2.993(14) 166(9) 3_675

loop_
_geom_torsion_atom_site_label_1
_geom_torsion_atom_site_label_2
_geom_torsion_atom_site_label_3
_geom_torsion_atom_site_label_4
_geom_torsion
_geom_torsion_site_symmetry_1
_geom_torsion_site_symmetry_2
_geom_torsion_site_symmetry_3
_geom_torsion_site_symmetry_4
_geom_torsion_publ_flag
C3 Os1 Os2 C4 -152.1(10) . . . . ?
C2 Os1 Os2 C4 112.6(7) . . . . ?
C1 Os1 Os2 C4 18.2(7) . . . . ?
O14 Os1 Os2 C4 -70.3(6) . . . . ?
Os3 Os1 Os2 C4 -155.0(5) . . . . ?
C3 Os1 Os2 C6 1.2(12) . . . . ?
C2 Os1 Os2 C6 -94.1(9) . . . . ?
C1 Os1 Os2 C6 171.5(9) . . . . ?
O14 Os1 Os2 C6 83.0(8) . . . . ?
Os3 Os1 Os2 C6 -1.7(8) . . . . ?
C3 Os1 Os2 C5 114.6(10) . . . . ?
C2 Os1 Os2 C5 19.2(6) . . . . ?
C1 Os1 Os2 C5 -75.2(6) . . . . ?
O14 Os1 Os2 C5 -163.6(5) . . . . ?
Os3 Os1 Os2 C5 111.6(5) . . . . ?
C3 Os1 Os2 Os3 3.0(9) . . . . ?
C2 Os1 Os2 Os3 -92.4(5) . . . . ?
C1 Os1 Os2 Os3 173.2(4) . . . . ?
O14 Os1 Os2 Os3 84.7(3) . . . . ?
C3 Os1 Os2 Os4 -61.8(9) . . . . ?
C2 Os1 Os2 Os4 -157.2(5) . . . . ?
C1 Os1 Os2 Os4 108.4(4) . . . . ?
O14 Os1 Os2 Os4 19.9(3) . . . . ?
Os3 Os1 Os2 Os4 -64.81(2) . . . . ?
C4 Os2 Os3 C9 120.8(14) . . . . ?
C6 Os2 Os3 C9 -134.7(9) . . . . ?
C5 Os2 Os3 C9 -40.0(10) . . . . ?
Os4 Os2 Os3 C9 133.2(8) . . . . ?
Os1 Os2 Os3 C9 46.2(8) . . . . ?
C4 Os2 Os3 C7 176.4(12) . . . . ?
C6 Os2 Os3 C7 -79.1(6) . . . . ?
C5 Os2 Os3 C7 15.5(6) . . . . ?
Os4 Os2 Os3 C7 -171.3(4) . . . . ?
Os1 Os2 Os3 C7 101.8(4) . . . . ?
C4 Os2 Os3 C8 -100.7(12) . . . . ?
C6 Os2 Os3 C8 3.8(6) . . . . ?
C5 Os2 Os3 C8 98.4(6) . . . . ?
Os4 Os2 Os3 C8 -88.4(4) . . . . ?
Os1 Os2 Os3 C8 -175.3(4) . . . . ?
C4 Os2 Os3 C13 0.7(12) . . . . ?
C6 Os2 Os3 C13 105.2(6) . . . . ?
C5 Os2 Os3 C13 -160.2(6) . . . . ?
Os4 Os2 Os3 C13 13.0(4) . . . . ?
Os1 Os2 Os3 C13 -73.9(4) . . . . ?
C4 Os2 Os3 Os4 -12.3(12) . . . . ?
C6 Os2 Os3 Os4 92.2(4) . . . . ?
C5 Os2 Os3 Os4 -173.2(5) . . . . ?
Os1 Os2 Os3 Os4 -86.94(2) . . . . ?
C4 Os2 Os3 Os1 74.6(12) . . . . ?
C6 Os2 Os3 Os1 179.1(4) . . . . ?
C5 Os2 Os3 Os1 -86.3(5) . . . . ?
Os4 Os2 Os3 Os1 86.94(2) . . . . ?
C3 Os1 Os3 C9 25.3(6) . . . . ?
C2 Os1 Os3 C9 -65.3(6) . . . . ?
C1 Os1 Os3 C9 146(3) . . . . ?
O14 Os1 Os3 C9 116.8(5) . . . . ?
Os2 Os1 Os3 C9 -156.3(5) . . . . ?
C3 Os1 Os3 C7 116.5(6) . . . . ?
C2 Os1 Os3 C7 25.9(6) . . . . ?
C1 Os1 Os3 C7 -123(3) . . . . ?
O14 Os1 Os3 C7 -152.1(5) . . . . ?
Os2 Os1 Os3 C7 -65.1(4) . . . . ?
C3 Os1 Os3 C8 -155(2) . . . . ?
C2 Os1 Os3 C8 114(2) . . . . ?
C1 Os1 Os3 C8 -34(4) . . . . ?
O14 Os1 Os3 C8 -64(2) . . . . ?
Os2 Os1 Os3 C8 23(2) . . . . ?
C3 Os1 Os3 C13 -59.0(6) . . . . ?
C2 Os1 Os3 C13 -149.5(6) . . . . ?
C1 Os1 Os3 C13 62(3) . . . . ?
O14 Os1 Os3 C13 32.5(4) . . . . ?
Os2 Os1 Os3 C13 119.5(4) . . . . ?
C3 Os1 Os3 Os2 -178.5(4) . . . . ?
C2 Os1 Os3 Os2 91.0(4) . . . . ?
C1 Os1 Os3 Os2 -58(3) . . . . ?
O14 Os1 Os3 Os2 -87.0(3) . . . . ?
C3 Os1 Os3 Os4 -113.9(4) . . . . ?
C2 Os1 Os3 Os4 155.5(4) . . . . ?
C1 Os1 Os3 Os4 7(3) . . . . ?
O14 Os1 Os3 Os4 -22.4(3) . . . . ?
Os2 Os1 Os3 Os4 64.57(2) . . . . ?
C9 Os3 Os4 C10 123.8(8) . . . . ?
C7 Os3 Os4 C10 -83.0(7) . . . . ?
C8 Os3 Os4 C10 12.1(6) . . . . ?
C13 Os3 Os4 C10 101.0(6) . . . . ?
Os2 Os3 Os4 C10 -93.3(4) . . . . ?
Os1 Os3 Os4 C10 -160.5(4) . . . . ?
C9 Os3 Os4 C12 -141.2(10) . . . . ?
C7 Os3 Os4 C12 12.0(10) . . . . ?
C8 Os3 Os4 C12 107.0(9) . . . . ?
C13 Os3 Os4 C12 -164.0(9) . . . . ?
Os2 Os3 Os4 C12 1.7(8) . . . . ?
Os1 Os3 Os4 C12 -65.5(8) . . . . ?
C9 Os3 Os4 C11 33.4(8) . . . . ?
C7 Os3 Os4 C11 -173.4(7) . . . . ?
C8 Os3 Os4 C11 -78.4(7) . . . . ?
C13 Os3 Os4 C11 10.6(7) . . . . ?
Os2 Os3 Os4 C11 176.3(5) . . . . ?
Os1 Os3 Os4 C11 109.1(5) . . . . ?
C9 Os3 Os4 O14 -53.2(7) . . . . ?
C7 Os3 Os4 O14 100.0(6) . . . . ?
C8 Os3 Os4 O14 -164.9(5) . . . . ?
C13 Os3 Os4 O14 -76.0(5) . . . . ?
Os2 Os3 Os4 O14 89.7(3) . . . . ?
Os1 Os3 Os4 O14 22.5(3) . . . . ?
C9 Os3 Os4 C13 22.8(8) . . . . ?
C7 Os3 Os4 C13 176.0(7) . . . . ?
C8 Os3 Os4 C13 -88.9(6) . . . . ?
Os2 Os3 Os4 C13 165.7(4) . . . . ?
Os1 Os3 Os4 C13 98.6(4) . . . . ?
C9 Os3 Os4 Os2 -142.9(7) . . . . ?
C7 Os3 Os4 Os2 10.3(5) . . . . ?
C8 Os3 Os4 Os2 105.3(4) . . . . ?
C13 Os3 Os4 Os2 -165.7(4) . . . . ?
Os1 Os3 Os4 Os2 -67.19(2) . . . . ?
C4 Os2 Os4 C10 -96.4(6) . . . . ?
C6 Os2 Os4 C10 -0.7(6) . . . . ?
C5 Os2 Os4 C10 130(3) . . . . ?
Os3 Os2 Os4 C10 88.6(4) . . . . ?
Os1 Os2 Os4 C10 152.1(4) . . . . ?
C4 Os2 Os4 C12 -4.0(7) . . . . ?
C6 Os2 Os4 C12 91.7(6) . . . . ?
C5 Os2 Os4 C12 -137(3) . . . . ?
Os3 Os2 Os4 C12 -179.0(5) . . . . ?
Os1 Os2 Os4 C12 -115.5(5) . . . . ?
C4 Os2 Os4 C11 59(7) . . . . ?
C6 Os2 Os4 C11 155(7) . . . . ?
C5 Os2 Os4 C11 -74(8) . . . . ?
Os3 Os2 Os4 C11 -116(7) . . . . ?
Os1 Os2 Os4 C11 -52(7) . . . . ?
C4 Os2 Os4 O14 91.6(5) . . . . ?
C6 Os2 Os4 O14 -172.8(5) . . . . ?
C5 Os2 Os4 O14 -42(3) . . . . ?
Os3 Os2 Os4 O14 -83.4(3) . . . . ?
Os1 Os2 Os4 O14 -19.9(3) . . . . ?
C4 Os2 Os4 C13 164.9(6) . . . . ?
C6 Os2 Os4 C13 -99.4(5) . . . . ?
C5 Os2 Os4 C13 31(3) . . . . ?
Os3 Os2 Os4 C13 -10.1(3) . . . . ?
Os1 Os2 Os4 C13 53.4(3) . . . . ?
C4 Os2 Os4 Os3 175.0(5) . . . . ?
C6 Os2 Os4 Os3 -89.3(4) . . . . ?
C5 Os2 Os4 Os3 42(3) . . . . ?
Os1 Os2 Os4 Os3 63.50(2) . . . . ?
C3 Os1 C1 O1 -6(19) . . . . ?
C2 Os1 C1 O1 85(19) . . . . ?
O14 Os1 C1 O1 -98(19) . . . . ?
Os3 Os1 C1 O1 -127(17) . . . . ?
Os2 Os1 C1 O1 179(100) . . . . ?
C3 Os1 C2 O2 -177(100) . . . . ?
C1 Os1 C2 O2 91(35) . . . . ?
O14 Os1 C2 O2 -62(38) . . . . ?
Os3 Os1 C2 O2 -86(35) . . . . ?
Os2 Os1 C2 O2 -27(35) . . . . ?
C2 Os1 C3 O3 -32(42) . . . . ?
C1 Os1 C3 O3 61(42) . . . . ?
O14 Os1 C3 O3 152(42) . . . . ?
Os3 Os1 C3 O3 -126(42) . . . . ?
Os2 Os1 C3 O3 -128(42) . . . . ?
C6 Os2 C4 O4 40(53) . . . . ?
C5 Os2 C4 O4 -54(53) . . . . ?
Os3 Os2 C4 O4 143(52) . . . . ?
Os4 Os2 C4 O4 133(53) . . . . ?
Os1 Os2 C4 O4 -153(53) . . . . ?
C4 Os2 C5 O5 -43(47) . . . . ?
C6 Os2 C5 O5 -139(47) . . . . ?
Os3 Os2 C5 O5 129(46) . . . . ?
Os4 Os2 C5 O5 91(47) . . . . ?
Os1 Os2 C5 O5 69(47) . . . . ?
C4 Os2 C6 O6 92(61) . . . . ?
C5 Os2 C6 O6 -178(100) . . . . ?
Os3 Os2 C6 O6 -65(61) . . . . ?
Os4 Os2 C6 O6 -5(61) . . . . ?
Os1 Os2 C6 O6 -64(61) . . . . ?
C9 Os3 C7 O7 -30(5) . . . . ?
C8 Os3 C7 O7 70(5) . . . . ?
C13 Os3 C7 O7 -54(10) . . . . ?
Os2 Os3 C7 O7 178(5) . . . . ?
Os4 Os3 C7 O7 168(5) . . . . ?
Os1 Os3 C7 O7 -122(5) . . . . ?
C9 Os3 C8 O8 15(22) . . . . ?
C7 Os3 C8 O8 -76(21) . . . . ?
C13 Os3 C8 O8 100(21) . . . . ?
Os2 Os3 C8 O8 -143(21) . . . . ?
Os4 Os3 C8 O8 156(21) . . . . ?
Os1 Os3 C8 O8 -165(20) . . . . ?
C7 Os3 C9 O9 -154(17) . . . . ?
C8 Os3 C9 O9 116(17) . . . . ?
C13 Os3 C9 O9 24(17) . . . . ?
Os2 Os3 C9 O9 -104(17) . . . . ?
Os4 Os3 C9 O9 5(17) . . . . ?
Os1 Os3 C9 O9 -64(17) . . . . ?
C12 Os4 C10 O10 126(83) . . . . ?
C11 Os4 C10 O10 31(83) . . . . ?
O14 Os4 C10 O10 -69(84) . . . . ?
C13 Os4 C10 O10 -48(83) . . . . ?
Os3 Os4 C10 O10 -91(83) . . . . ?
Os2 Os4 C10 O10 -151(83) . . . . ?
C10 Os4 C11 O11 28(18) . . . . ?
C12 Os4 C11 O11 -65(18) . . . . ?
O14 Os4 C11 O11 -160(18) . . . . ?
C13 Os4 C11 O11 126(18) . . . . ?
Os3 Os4 C11 O11 118(18) . . . . ?
Os2 Os4 C11 O11 -128(15) . . . . ?
C10 Os4 C12 O12 -91(24) . . . . ?
C11 Os4 C12 O12 -1(24) . . . . ?
O14 Os4 C12 O12 91(24) . . . . ?
C13 Os4 C12 O12 56(25) . . . . ?
Os3 Os4 C12 O12 175(24) . . . . ?
Os2 Os4 C12 O12 176(100) . . . . ?
C9 Os3 C13 O13 5(3) . . . . ?
C7 Os3 C13 O13 29(8) . . . . ?
C8 Os3 C13 O13 -94(3) . . . . ?
Os2 Os3 C13 O13 156(2) . . . . ?
Os4 Os3 C13 O13 170(3) . . . . ?
Os1 Os3 C13 O13 97(3) . . . . ?
C9 Os3 C13 Os4 -164.8(5) . . . . ?
C7 Os3 C13 Os4 -141(7) . . . . ?
C8 Os3 C13 Os4 96.1(5) . . . . ?
Os2 Os3 C13 Os4 -13.7(4) . . . . ?
Os1 Os3 C13 Os4 -72.6(2) . . . . ?
C10 Os4 C13 O13 103.3(13) . . . . ?
C12 Os4 C13 O13 -44(3) . . . . ?
C11 Os4 C13 O13 14.7(13) . . . . ?
O14 Os4 C13 O13 -79.7(13) . . . . ?
Os3 Os4 C13 O13 -174.4(15) . . . . ?
Os2 Os4 C13 O13 -161.9(12) . . . . ?
C10 Os4 C13 Os3 -82.3(5) . . . . ?
C12 Os4 C13 Os3 131(2) . . . . ?
C11 Os4 C13 Os3 -170.9(6) . . . . ?
O14 Os4 C13 Os3 94.7(4) . . . . ?
Os2 Os4 C13 Os3 12.5(4) . . . . ?
C10 Os4 O14 Os1 -53(4) . . . . ?
C12 Os4 O14 Os1 111.8(6) . . . . ?
C11 Os4 O14 Os1 -153.4(6) . . . . ?
C13 Os4 O14 Os1 -75.6(5) . . . . ?
Os3 Os4 O14 Os1 -31.3(3) . . . . ?
Os2 Os4 O14 Os1 28.4(3) . . . . ?
C3 Os1 O14 Os4 122.0(6) . . . . ?
C2 Os1 O14 Os4 7(6) . . . . ?
C1 Os1 O14 Os4 -145.2(6) . . . . ?
Os3 Os1 O14 Os4 31.3(3) . . . . ?
Os2 Os1 O14 Os4 -27.6(3) . . . . ?
